data_7248247
loop_
_publ_author_name
'R\"o\b-Ohlenroth, Richard'
'Knippen, Katharina'
'Kraft, Maryana'
'Volkmer, Dirk'

_publ_section_title
;
 Enantioselective enrichment of chiral 1-phenylethanol in the
 camphor-based chiral metal--organic framework CFA-22
;
_journal_issue 15
_journal_name_full CrystEngComm
_journal_page_first 2051
_journal_page_last 2055
_journal_paper_doi 10.1039/D4CE00181H
_journal_volume 26
_journal_year 2024
_chemical_absolute_configuration rmad
_chemical_formula_sum 'C63 H78 Cl Cu N6 O7'
_chemical_formula_weight 1130.30
_space_group_crystal_system cubic
_space_group_IT_number 198
_space_group_name_Hall 'P 2ac 2ab 3'
_space_group_name_H-M_alt 'P 21 3'
_atom_sites_solution_hydrogens geom
_audit_creation_method SHELXL-2018/3
_audit_update_record
;
2023-07-18 deposited with the CCDC.	2024-03-01 downloaded from the CCDC.
;
_cell_angle_alpha 90
_cell_angle_beta 90
_cell_angle_gamma 90
_cell_formula_units_Z 4
_cell_length_a 18.3042(2)
_cell_length_b 18.3042(2)
_cell_length_c 18.3042(2)
_cell_measurement_reflns_used 5655
_cell_measurement_temperature 150(2)
_cell_measurement_theta_max 26.629
_cell_measurement_theta_min 2.488
_cell_volume 6132.71(12)
_computing_cell_refinement 'SAINT V8.40B'
_computing_data_collection 'Bruker APEX3'
_computing_data_reduction 'SAINT V8.40B'
_computing_structure_refinement 'SHELXL-2018/3 (Sheldrick, 2018)'
_computing_structure_solution 'SHELXT 2018/2 (Sheldrick, 2018)'
_diffrn_ambient_temperature 150(2)
_diffrn_measured_fraction_theta_full 0.999
_diffrn_measured_fraction_theta_max 0.998
_diffrn_measurement_device_type 'Bruker D8 Venture APEX 3'
_diffrn_radiation_type MoK\a
_diffrn_radiation_wavelength 0.71073
_diffrn_reflns_av_R_equivalents 0.0522
_diffrn_reflns_av_unetI/netI 0.0418
_diffrn_reflns_Laue_measured_fraction_full 0.999
_diffrn_reflns_Laue_measured_fraction_max 0.998
_diffrn_reflns_limit_h_max 20
_diffrn_reflns_limit_h_min -18
_diffrn_reflns_limit_k_max 21
_diffrn_reflns_limit_k_min -21
_diffrn_reflns_limit_l_max 23
_diffrn_reflns_limit_l_min -20
_diffrn_reflns_number 21202
_diffrn_reflns_point_group_measured_fraction_full 0.999
_diffrn_reflns_point_group_measured_fraction_max 0.999
_diffrn_reflns_theta_full 25.242
_diffrn_reflns_theta_max 26.978
_diffrn_reflns_theta_min 2.488
_diffrn_source 'fine-focus sealed tube'
_exptl_absorpt_coefficient_mu 0.455
_exptl_absorpt_correction_T_max 0.7459
_exptl_absorpt_correction_T_min 0.6860
_exptl_absorpt_correction_type multi-scan
_exptl_absorpt_process_details SADABS-2016/2
_exptl_crystal_colour colourless
_exptl_crystal_density_diffrn 1.224
_exptl_crystal_description polyhedron
_exptl_crystal_F_000 2400
_exptl_crystal_size_max 0.07
_exptl_crystal_size_mid 0.07
_exptl_crystal_size_min 0.07
_refine_diff_density_max 1.309
_refine_diff_density_min -0.862
_refine_diff_density_rms 0.091
_refine_ls_abs_structure_details
;
 Flack x determined using 1529 quotients [(I+)-(I-)]/[(I+)+(I-)]
 (Parsons, Flack and Wagner, Acta Cryst. B69 (2013) 249-259).
;
_refine_ls_abs_structure_Flack 0.014(8)
_refine_ls_extinction_method none
_refine_ls_goodness_of_fit_ref 1.042
_refine_ls_hydrogen_treatment constr
_refine_ls_matrix_type full
_refine_ls_number_parameters 240
_refine_ls_number_reflns 4482
_refine_ls_number_restraints 6
_refine_ls_restrained_S_all 1.043
_refine_ls_R_factor_all 0.0810
_refine_ls_R_factor_gt 0.0701
_refine_ls_shift/su_max 0.000
_refine_ls_shift/su_mean 0.000
_refine_ls_structure_factor_coef Fsqd
_refine_ls_weighting_details 'w=1/[\s^2^(Fo^2^)+(0.1070P)^2^+11.8238P] where P=(Fo^2^+2Fc^2^)/3'
_refine_ls_weighting_scheme calc
_refine_ls_wR_factor_gt 0.1848
_refine_ls_wR_factor_ref 0.1952
_reflns_Friedel_coverage 0.830
_reflns_Friedel_fraction_full 0.999
_reflns_Friedel_fraction_max 1.000
_reflns_number_gt 3915
_reflns_number_total 4482
_reflns_threshold_expression 'I > 2\s(I)'
_cod_data_source_file d4ce00181h2.cif
_cod_data_source_block mo_rr588b_rph_0m_a_sq
_cod_depositor_comments 'Adding full bibliography for 7248247--7248255.cif.'
_cod_original_cell_volume 6132.7(2)
_cod_database_code 7248247
_shelx_shelxl_version_number 2018/3
_shelx_space_group_comment
;
The symmetry employed for this shelxl refinement is uniquely defined
by the following loop, which should always be used as a source of
symmetry information in preference to the above space-group names.
They are only intended as comments.
;

loop_
_space_group_symop_operation_xyz
'x, y, z'
'-x+1/2, -y, z+1/2'
'-x, y+1/2, -z+1/2'
'x+1/2, -y+1/2, -z'
'z, x, y'
'z+1/2, -x+1/2, -y'
'-z+1/2, -x, y+1/2'
'-z, x+1/2, -y+1/2'
'y, z, x'
'-y, z+1/2, -x+1/2'
'y+1/2, -z+1/2, -x'
'-y+1/2, -z, x+1/2'

loop_
_atom_site_label
_atom_site_type_symbol
_atom_site_fract_x
_atom_site_fract_y
_atom_site_fract_z
_atom_site_U_iso_or_equiv
_atom_site_adp_type
_atom_site_occupancy
_atom_site_site_symmetry_order
_atom_site_calc_flag
_atom_site_refinement_flags_posn
_atom_site_refinement_flags_adp
_atom_site_refinement_flags_occupancy
_atom_site_disorder_assembly
_atom_site_disorder_group
Cu1 Cu 0.31172(3) 0.31172(3) 0.31172(3) 0.0177(3) Uani 1 3 d S T P . .
Cl1 Cl 0.42968(15) 0.42968(15) 0.42968(15) 0.0947(18) Uani 1 3 d S T P . .
O3 O 0.2528(4) 0.4850(4) 0.4527(4) 0.0615(18) Uani 1 1 d . . . . .
H3A H 0.292036 0.483663 0.428996 0.074 Uiso 1 1 calc R U . . .
C1 C 0.1902(3) 0.3987(3) 0.5934(3) 0.0244(11) Uani 1 1 d . . . . .
H1 H 0.232705 0.416868 0.569747 0.029 Uiso 1 1 calc R U . . .
N1 N 0.2473(3) 0.2836(3) 0.3951(3) 0.0202(9) Uani 1 1 d . . . . .
C2 C 0.1551(3) 0.3365(3) 0.5658(3) 0.0237(12) Uani 1 1 d . . . . .
O2 O 0.4101(7) 0.5058(5) 0.4295(7) 0.129(5) Uani 1 1 d . . . . .
N2 N 0.2275(3) 0.3304(3) 0.4509(3) 0.0226(10) Uani 1 1 d . . . . .
H2 H 0.242342 0.376024 0.453841 0.027 Uiso 1 1 calc R U . . .
C5 C 0.2120(3) 0.2217(3) 0.4117(3) 0.0221(12) Uani 1 1 d . . . . .
C4 C 0.1718(3) 0.2270(3) 0.4764(3) 0.0258(13) Uani 1 1 d . . . . .
C3 C 0.1826(3) 0.2982(3) 0.5010(3) 0.0252(12) Uani 1 1 d . . . . .
O1 O 0.3909(4) 0.3909(4) 0.3909(4) 0.120(7) Uani 1 3 d S T P . .
C9 C 0.2092(5) 0.1043(4) 0.5108(4) 0.0408(18) Uani 1 1 d . . . . .
H9A H 0.193868 0.055193 0.527564 0.049 Uiso 1 1 calc R U . . .
H9AB H 0.238994 0.127644 0.549453 0.049 Uiso 1 1 calc R U . . .
C8 C 0.1419(4) 0.1523(4) 0.4906(4) 0.0343(15) Uani 1 1 d . . . . .
H8 H 0.099312 0.149569 0.524695 0.041 Uiso 1 1 calc R U . . .
C7 C 0.1272(4) 0.1274(4) 0.4098(4) 0.0322(14) Uani 1 1 d . . . . .
C6 C 0.2066(4) 0.1452(3) 0.3831(3) 0.0279(14) Uani 1 1 d . . . . .
C10 C 0.2524(4) 0.0996(4) 0.4373(4) 0.0388(16) Uani 1 1 d . . . . .
H10A H 0.302038 0.120330 0.442732 0.047 Uiso 1 1 calc R U . . .
H10B H 0.256511 0.048338 0.420578 0.047 Uiso 1 1 calc R U . . .
C11 C 0.1063(5) 0.0460(4) 0.4033(4) 0.046(2) Uani 1 1 d . . . . .
H11A H 0.105704 0.031791 0.351661 0.069 Uiso 1 1 calc R U . . .
H11B H 0.057701 0.038334 0.424441 0.069 Uiso 1 1 calc R U . . .
H11C H 0.142125 0.016200 0.429600 0.069 Uiso 1 1 calc R U . . .
C12 C 0.0682(4) 0.1698(4) 0.3728(4) 0.0414(17) Uani 1 1 d . . . . .
H12A H 0.068921 0.159268 0.320307 0.062 Uiso 1 1 calc R U . . .
H12B H 0.076182 0.222119 0.380648 0.062 Uiso 1 1 calc R U . . .
H12C H 0.020727 0.155697 0.393167 0.062 Uiso 1 1 calc R U . . .
C13 C 0.2262(4) 0.1317(4) 0.3041(4) 0.0381(16) Uani 1 1 d . . . . .
H13A H 0.215948 0.080626 0.291722 0.057 Uiso 1 1 calc R U . . .
H13B H 0.278226 0.141789 0.296680 0.057 Uiso 1 1 calc R U . . .
H13C H 0.197082 0.163862 0.272754 0.057 Uiso 1 1 calc R U . . .
C14 C 0.1264(7) 0.5160(9) 0.4475(9) 0.102(5) Uani 1 1 d . U . . .
H14A H 0.088055 0.537908 0.417321 0.153 Uiso 1 1 calc R U . . .
H14B H 0.127882 0.540438 0.495113 0.153 Uiso 1 1 calc R U . . .
H14C H 0.116044 0.463908 0.454531 0.153 Uiso 1 1 calc R U . . .
C15 C 0.1978(7) 0.5244(6) 0.4107(6) 0.070(3) Uani 1 1 d . . . . .
H15 H 0.194157 0.500611 0.361668 0.084 Uiso 1 1 calc R U . . .
C16 C 0.2220(5) 0.6028(5) 0.3988(4) 0.051(2) Uani 1 1 d . . . . .
C17 C 0.2767(5) 0.6171(5) 0.3461(5) 0.053(2) Uani 1 1 d . . . . .
H17 H 0.295901 0.577945 0.317972 0.063 Uiso 1 1 calc R U . . .
C18 C 0.3023(6) 0.6854(5) 0.3350(6) 0.062(2) Uani 1 1 d . . . . .
H18 H 0.340562 0.693402 0.300864 0.075 Uiso 1 1 calc R U . . .
C19 C 0.2742(7) 0.7418(6) 0.3715(6) 0.068(3) Uani 1 1 d . . . . .
H19 H 0.290741 0.789805 0.360850 0.081 Uiso 1 1 calc R U . . .
C20 C 0.2219(6) 0.7319(6) 0.4240(6) 0.064(3) Uani 1 1 d . . . . .
H20 H 0.204499 0.772418 0.451441 0.077 Uiso 1 1 calc R U . . .
C21 C 0.1943(7) 0.6620(6) 0.4370(5) 0.069(3) Uani 1 1 d . . . . .
H21 H 0.156589 0.655056 0.472034 0.083 Uiso 1 1 calc R U . . .

loop_
_atom_site_aniso_label
_atom_site_aniso_U_11
_atom_site_aniso_U_22
_atom_site_aniso_U_33
_atom_site_aniso_U_23
_atom_site_aniso_U_13
_atom_site_aniso_U_12
Cu1 0.0177(3) 0.0177(3) 0.0177(3) 0.0006(3) 0.0006(3) 0.0006(3)
Cl1 0.0947(18) 0.0947(18) 0.0947(18) -0.0282(15) -0.0282(15) -0.0282(15)
O3 0.058(4) 0.048(4) 0.078(5) 0.004(3) 0.017(4) 0.000(3)
C1 0.023(3) 0.023(3) 0.027(3) -0.007(2) 0.007(2) -0.005(2)
N1 0.022(2) 0.019(2) 0.020(2) -0.0024(18) 0.0056(18) -0.0027(18)
C2 0.026(3) 0.023(3) 0.022(3) -0.006(2) 0.006(2) -0.005(2)
O2 0.189(12) 0.044(5) 0.154(10) 0.012(5) 0.058(9) -0.024(6)
N2 0.028(3) 0.017(2) 0.023(2) -0.0069(17) 0.0054(19) -0.0074(18)
C5 0.025(3) 0.021(3) 0.021(3) -0.006(2) 0.005(2) -0.003(2)
C4 0.028(3) 0.027(3) 0.022(3) -0.004(2) 0.010(2) -0.007(2)
C3 0.026(3) 0.024(3) 0.026(3) -0.008(2) 0.009(2) -0.010(2)
O1 0.120(7) 0.120(7) 0.120(7) -0.047(5) -0.047(5) -0.047(5)
C9 0.064(5) 0.029(3) 0.030(3) 0.005(3) 0.007(3) -0.004(3)
C8 0.045(4) 0.024(3) 0.034(4) -0.005(3) 0.013(3) -0.014(3)
C7 0.039(4) 0.023(3) 0.035(3) -0.005(3) 0.007(3) -0.011(3)
C6 0.039(4) 0.018(3) 0.027(3) -0.006(2) 0.011(2) -0.003(2)
C10 0.046(4) 0.031(4) 0.039(4) -0.002(3) -0.002(3) 0.008(3)
C11 0.065(5) 0.031(4) 0.042(4) -0.010(3) 0.015(4) -0.020(3)
C12 0.036(4) 0.045(4) 0.044(4) -0.006(3) 0.006(3) -0.011(3)
C13 0.055(4) 0.023(3) 0.036(4) -0.009(3) 0.022(3) -0.007(3)
C14 0.053(7) 0.129(12) 0.124(11) 0.045(10) -0.007(7) -0.021(7)
C15 0.087(8) 0.074(7) 0.048(5) 0.008(4) -0.014(5) -0.033(6)
C16 0.050(5) 0.065(6) 0.037(4) -0.002(4) -0.002(4) -0.003(4)
C17 0.051(5) 0.055(5) 0.052(5) 0.000(4) 0.007(4) 0.001(4)
C18 0.066(6) 0.052(5) 0.068(6) 0.010(4) -0.007(4) 0.003(5)
C19 0.084(8) 0.053(6) 0.066(6) 0.004(5) -0.005(6) -0.005(5)
C20 0.082(7) 0.058(6) 0.052(6) -0.017(4) -0.007(5) 0.005(5)
C21 0.084(7) 0.075(6) 0.047(5) 0.007(4) 0.017(5) 0.006(6)

loop_
_atom_type_symbol
_atom_type_description
_atom_type_scat_dispersion_real
_atom_type_scat_dispersion_imag
_atom_type_scat_source
C C 0.0033 0.0016 'International Tables Vol C Tables 4.2.6.8 and 6.1.1.4'
H H 0.0000 0.0000 'International Tables Vol C Tables 4.2.6.8 and 6.1.1.4'
Cl Cl 0.1484 0.1585 'International Tables Vol C Tables 4.2.6.8 and 6.1.1.4'
Cu Cu 0.3201 1.2651 'International Tables Vol C Tables 4.2.6.8 and 6.1.1.4'
N N 0.0061 0.0033 'International Tables Vol C Tables 4.2.6.8 and 6.1.1.4'
O O 0.0106 0.0060 'International Tables Vol C Tables 4.2.6.8 and 6.1.1.4'

loop_
_geom_angle_atom_site_label_1
_geom_angle_atom_site_label_2
_geom_angle_atom_site_label_3
_geom_angle
_geom_angle_site_symmetry_1
_geom_angle_site_symmetry_3
_geom_angle_publ_flag
N1 Cu1 N1 119.77(2) . 5 ?
N1 Cu1 N1 119.77(2) . 9 ?
N1 Cu1 N1 119.77(2) 5 9 ?
O1 Cl1 O2 114.4(6) . . ?
O1 Cl1 O2 114.4(6) . 9 ?
O2 Cl1 O2 104.1(7) . 9 ?
O1 Cl1 O2 114.4(6) . 5 ?
O2 Cl1 O2 104.1(7) . 5 ?
O2 Cl1 O2 104.1(7) 9 5 ?
C2 C1 C2 120.7(6) 12_565 . ?
C5 N1 N2 103.4(4) . . ?
C5 N1 Cu1 132.5(4) . . ?
N2 N1 Cu1 124.1(4) . . ?
C1 C2 C1 119.3(6) 6_456 . ?
C1 C2 C3 119.1(5) 6_456 . ?
C1 C2 C3 121.5(5) . . ?
C3 N2 N1 112.8(4) . . ?
N1 C5 C4 112.8(5) . . ?
N1 C5 C6 138.1(5) . . ?
C4 C5 C6 109.0(5) . . ?
C3 C4 C5 105.3(5) . . ?
C3 C4 C8 148.3(6) . . ?
C5 C4 C8 106.1(5) . . ?
N2 C3 C4 105.7(5) . . ?
N2 C3 C2 122.9(5) . . ?
C4 C3 C2 131.4(5) . . ?
C8 C9 C10 103.0(5) . . ?
C4 C8 C9 105.5(6) . . ?
C4 C8 C7 99.4(5) . . ?
C9 C8 C7 101.3(6) . . ?
C12 C7 C11 106.6(6) . . ?
C12 C7 C6 115.0(6) . . ?
C11 C7 C6 114.0(6) . . ?
C12 C7 C8 113.6(6) . . ?
C11 C7 C8 113.3(6) . . ?
C6 C7 C8 94.3(5) . . ?
C5 C6 C13 118.2(5) . . ?
C5 C6 C10 104.2(5) . . ?
C13 C6 C10 113.4(6) . . ?
C5 C6 C7 98.5(5) . . ?
C13 C6 C7 119.0(6) . . ?
C10 C6 C7 101.0(5) . . ?
C6 C10 C9 104.4(6) . . ?
O3 C15 C14 108.5(9) . . ?
O3 C15 C16 110.0(8) . . ?
C14 C15 C16 115.0(11) . . ?
C21 C16 C17 117.2(9) . . ?
C21 C16 C15 124.1(9) . . ?
C17 C16 C15 118.6(9) . . ?
C18 C17 C16 121.3(9) . . ?
C19 C18 C17 120.5(10) . . ?
C18 C19 C20 121.4(10) . . ?
C19 C20 C21 119.6(10) . . ?
C16 C21 C20 119.9(10) . . ?

loop_
_geom_bond_atom_site_label_1
_geom_bond_atom_site_label_2
_geom_bond_distance
_geom_bond_site_symmetry_2
_geom_bond_publ_flag
Cu1 N1 1.997(5) . ?
Cu1 N1 1.997(5) 5 ?
Cu1 N1 1.997(5) 9 ?
Cl1 O1 1.228(13) . ?
Cl1 O2 1.439(10) . ?
Cl1 O2 1.439(10) 9 ?
Cl1 O2 1.439(10) 5 ?
O3 C15 1.457(13) . ?
C1 C2 1.392(8) 12_565 ?
C1 C2 1.402(8) . ?
N1 C5 1.339(8) . ?
N1 N2 1.380(7) . ?
C2 C3 1.467(8) . ?
N2 C3 1.366(7) . ?
C5 C4 1.397(8) . ?
C5 C6 1.498(7) . ?
C4 C3 1.393(8) . ?
C4 C8 1.495(8) . ?
C9 C8 1.559(11) . ?
C9 C10 1.563(10) . ?
C8 C7 1.571(9) . ?
C7 C12 1.492(11) . ?
C7 C11 1.544(9) . ?
C7 C6 1.567(9) . ?
C6 C13 1.510(9) . ?
C6 C10 1.544(10) . ?
C14 C15 1.479(16) . ?
C15 C16 1.516(14) . ?
C16 C21 1.386(13) . ?
C16 C17 1.417(12) . ?
C17 C18 1.350(14) . ?
C18 C19 1.332(14) . ?
C19 C20 1.368(16) . ?
C20 C21 1.397(15) . ?
